data_2205768
loop_
_publ_author_name
'Yao-Cheng Shi'

_publ_section_title
;
 Hydrogen-bonded <i>R</i>~2~^2^(16) dimers in
 1-ferrocenyl-3-(2-hydroxymethylphenyl)aminobut-2-en-1-one
;
_journal_issue 5
_journal_name_full 'Acta Crystallographica Section E'
_journal_page_first m811
_journal_page_last m812
_journal_paper_doi 10.1107/S1600536805009104
_journal_volume 61
_journal_year 2005
_chemical_formula_iupac '[Fe (C5 H5) (C16 H16 N O2)]'
_chemical_formula_moiety 'C21 H21 Fe N O2'
_chemical_formula_sum 'C21 H21 Fe N O2'
_chemical_formula_weight 375.24
_chemical_melting_point 416.5(5)
_chemical_name_systematic
;
1-ferrocenyl-3-(2-hydroxymethylphenyl)aminobut-2-en-1-one
;
_space_group_IT_number 14
_space_group_name_Hall '-P 2yn'
_symmetry_cell_setting monoclinic
_symmetry_space_group_name_Hall '-P 2yn'
_symmetry_space_group_name_H-M 'P 1 21/n 1'
_atom_sites_solution_hydrogens geom
_atom_sites_solution_primary direct
_atom_sites_solution_secondary difmap
_audit_creation_method SHELXL-97
_cell_angle_alpha 90.00
_cell_angle_beta 107.85(3)
_cell_angle_gamma 90.00
_cell_formula_units_Z 4
_cell_length_a 15.590(3)
_cell_length_b 7.5280(15)
_cell_length_c 15.755(3)
_cell_measurement_reflns_used 25
_cell_measurement_temperature 293(2)
_cell_measurement_theta_max 12
_cell_measurement_theta_min 9
_cell_volume 1760.0(7)
_computing_cell_refinement 'CAD-4 Software'
_computing_data_collection 'CAD-4 Software (Enraf--Nonius, 1989)'
_computing_data_reduction 'XCAD4 (Harms & Wocadlo, 1995)'
_computing_molecular_graphics 'WinGX (Farrugia, 2005)'
_computing_publication_material WinGX
_computing_structure_refinement 'SHELXL97 (Sheldrick, 1997)'
_computing_structure_solution 'SHELXS97 (Sheldrick, 1997)'
_diffrn_ambient_temperature 293(2)
_diffrn_measured_fraction_theta_full 0.983
_diffrn_measured_fraction_theta_max 0.983
_diffrn_measurement_device_type 'Enraf--Nonius CAD-4'
_diffrn_measurement_method \w/2\q
_diffrn_radiation_monochromator graphite
_diffrn_radiation_source 'fine-focus sealed tube'
_diffrn_radiation_type MoK\a
_diffrn_radiation_wavelength 0.71073
_diffrn_reflns_av_R_equivalents 0.0465
_diffrn_reflns_av_sigmaI/netI 0.0682
_diffrn_reflns_limit_h_max 19
_diffrn_reflns_limit_h_min 0
_diffrn_reflns_limit_k_max 9
_diffrn_reflns_limit_k_min 0
_diffrn_reflns_limit_l_max 19
_diffrn_reflns_limit_l_min -19
_diffrn_reflns_number 3535
_diffrn_reflns_theta_full 25.99
_diffrn_reflns_theta_max 25.99
_diffrn_reflns_theta_min 1.61
_diffrn_standards_decay_% 0.1
_diffrn_standards_interval_count 200
_diffrn_standards_interval_time 120
_diffrn_standards_number 3
_exptl_absorpt_coefficient_mu 0.870
_exptl_absorpt_correction_T_max 0.911
_exptl_absorpt_correction_T_min 0.801
_exptl_absorpt_correction_type empirical
_exptl_absorpt_process_details 'via \y scan (North et al., 1968)'
_exptl_crystal_colour red
_exptl_crystal_density_diffrn 1.416
_exptl_crystal_density_method 'not measured'
_exptl_crystal_description block
_exptl_crystal_F_000 784
_exptl_crystal_size_max 0.3
_exptl_crystal_size_mid 0.2
_exptl_crystal_size_min 0.1
_refine_diff_density_max 0.458
_refine_diff_density_min -0.360
_refine_ls_extinction_method none
_refine_ls_goodness_of_fit_ref 0.962
_refine_ls_hydrogen_treatment mixed
_refine_ls_matrix_type full
_refine_ls_number_parameters 235
_refine_ls_number_reflns 3407
_refine_ls_number_restraints 3
_refine_ls_restrained_S_all 0.964
_refine_ls_R_factor_all 0.1049
_refine_ls_R_factor_gt 0.0564
_refine_ls_shift/su_max 0.001
_refine_ls_shift/su_mean 0.000
_refine_ls_structure_factor_coef Fsqd
_refine_ls_weighting_details 'calc w = 1/[\s^2^(Fo^2^)+(0.0756P)^2^+3.6852P] where P = (Fo^2^+2Fc^2^)/3'
_refine_ls_weighting_scheme calc
_refine_ls_wR_factor_gt 0.1424
_refine_ls_wR_factor_ref 0.1766
_reflns_number_gt 2158
_reflns_number_total 3407
_reflns_threshold_expression I>2\s(I)
_cod_data_source_file ng6111.cif
_cod_data_source_block I
_cod_depositor_comments
;
The following automatic conversions were performed:

'_chemical_melting_point' value '416-417' was changed to '416.5(5)' -
the average value was taken and precision was estimated.

Automatic conversion script
Id: cif_fix_values 1646 2011-03-28 12:23:43Z adriana 

The following automatic conversions were performed:

'_chemical_melting_point' value '416-417' was changed to '416.5(5)' -
the average value was taken and precision was estimated.

Automatic conversion script
Id: cif_fix_values 1715 2011-07-08 13:25:40Z adriana 
;
_cod_original_sg_symbol_H-M 'P 21/n'
_cod_database_code 2205768
_cod_database_fobs_code 2205768

loop_
_symmetry_equiv_pos_as_xyz
'x, y, z'
'-x+1/2, y+1/2, -z+1/2'
'-x, -y, -z'
'x-1/2, -y-1/2, z-1/2'

loop_
_atom_site_label
_atom_site_fract_x
_atom_site_fract_y
_atom_site_fract_z
_atom_site_U_iso_or_equiv
_atom_site_adp_type
_atom_site_calc_flag
_atom_site_refinement_flags
_atom_site_occupancy
_atom_site_type_symbol
Fe1 0.56088(5) 0.72490(9) 0.14724(5) 0.0430(3) Uani d D 1 Fe
O1 0.4968(3) 0.5581(5) 0.3457(2) 0.0595(11) Uani d . 1 O
O2 0.3161(3) 0.4019(6) 0.5756(3) 0.0659(11) Uani d D 1 O
H2O 0.3730(10) 0.403(11) 0.599(5) 0.10(3) Uiso d D 1 H
N1 0.4031(3) 0.2650(6) 0.3574(3) 0.0488(11) Uani d D 1 N
H1N 0.439(3) 0.343(5) 0.388(3) 0.048(16) Uiso d D 1 H
C1 0.3937(4) -0.1762(7) 0.4588(4) 0.0585(15) Uani d . 1 C
H1 0.4108 -0.2925 0.4524 0.070 Uiso calc R 1 H
C2 0.4108(4) -0.0438(7) 0.4059(4) 0.0545(14) Uani d . 1 C
H2 0.4403 -0.0708 0.3644 0.065 Uiso calc R 1 H
C3 0.3843(3) 0.1290(6) 0.4139(3) 0.0418(12) Uani d . 1 C
C4 0.3417(3) 0.1734(6) 0.4759(3) 0.0395(11) Uani d . 1 C
C5 0.3253(4) 0.0367(7) 0.5300(4) 0.0486(13) Uani d . 1 C
H5 0.2965 0.0629 0.5723 0.058 Uiso calc R 1 H
C6 0.3514(4) -0.1362(7) 0.5210(4) 0.0511(13) Uani d . 1 C
H6 0.3403 -0.2254 0.5571 0.061 Uiso calc R 1 H
C7 0.3138(4) 0.3618(7) 0.4883(4) 0.0541(14) Uani d . 1 C
H7A 0.3534 0.4432 0.4705 0.065 Uiso calc R 1 H
H7B 0.2531 0.3812 0.4489 0.065 Uiso calc R 1 H
C8 0.3680(3) 0.2825(7) 0.2707(3) 0.0460(12) Uani d . 1 C
C9 0.2999(4) 0.1465(8) 0.2214(4) 0.0684(17) Uani d . 1 C
H9A 0.3298 0.0353 0.2203 0.103 Uiso calc R 1 H
H9B 0.2716 0.1863 0.1614 0.103 Uiso calc R 1 H
H9C 0.2551 0.1312 0.2511 0.103 Uiso calc R 1 H
C10 0.3915(3) 0.4198(7) 0.2250(3) 0.0435(12) Uani d . 1 C
H10 0.3654 0.4222 0.1634 0.052 Uiso calc R 1 H
C11 0.4520(3) 0.5570(6) 0.2638(3) 0.0417(12) Uani d . 1 C
C12 0.4637(3) 0.7070(6) 0.2084(3) 0.0424(11) Uani d . 1 C
C13 0.4241(4) 0.7291(7) 0.1141(4) 0.0479(12) Uani d . 1 C
H13 0.3847 0.6498 0.0762 0.057 Uiso calc R 1 H
C14 0.4545(4) 0.8907(7) 0.0880(4) 0.0603(16) Uani d D 1 C
H14 0.4388 0.9357 0.0302 0.072 Uiso calc R 1 H
C15 0.5128(4) 0.9720(7) 0.1644(5) 0.0641(17) Uani d . 1 C
H15 0.5418 1.0806 0.1660 0.077 Uiso calc R 1 H
C16 0.5199(4) 0.8602(7) 0.2385(4) 0.0502(13) Uani d . 1 C
H16 0.5550 0.8822 0.2969 0.060 Uiso calc R 1 H
C17 0.6930(4) 0.6656(9) 0.2089(5) 0.0643(16) Uani d . 1 C
H17 0.7270 0.7014 0.2658 0.077 Uiso calc R 1 H
C18 0.6847(4) 0.7587(8) 0.1298(5) 0.0669(18) Uani d . 1 C
H18 0.7119 0.8666 0.1250 0.080 Uiso calc R 1 H
C19 0.6271(4) 0.6591(8) 0.0581(4) 0.0621(16) Uani d . 1 C
H19 0.6097 0.6900 -0.0020 0.075 Uiso calc R 1 H
C20 0.6009(4) 0.5034(7) 0.0951(4) 0.0542(14) Uani d . 1 C
H20 0.5635 0.4139 0.0634 0.065 Uiso calc R 1 H
C21 0.6416(4) 0.5087(8) 0.1881(4) 0.0563(14) Uani d . 1 C
H21 0.6355 0.4235 0.2286 0.068 Uiso calc R 1 H

loop_
_atom_site_aniso_label
_atom_site_aniso_U_11
_atom_site_aniso_U_22
_atom_site_aniso_U_33
_atom_site_aniso_U_12
_atom_site_aniso_U_13
_atom_site_aniso_U_23
Fe1 0.0521(4) 0.0349(4) 0.0486(4) -0.0022(3) 0.0250(3) 0.0008(3)
O1 0.084(3) 0.053(2) 0.041(2) -0.025(2) 0.018(2) -0.0001(17)
O2 0.080(3) 0.057(3) 0.067(3) 0.013(2) 0.033(3) -0.012(2)
N1 0.066(3) 0.043(3) 0.039(2) -0.017(2) 0.018(2) 0.000(2)
C1 0.070(4) 0.036(3) 0.072(4) -0.004(3) 0.026(3) -0.006(3)
C2 0.063(4) 0.047(3) 0.063(4) -0.006(3) 0.032(3) -0.007(3)
C3 0.048(3) 0.031(3) 0.050(3) -0.008(2) 0.019(2) 0.001(2)
C4 0.043(3) 0.032(3) 0.043(3) -0.006(2) 0.012(2) -0.001(2)
C5 0.054(3) 0.046(3) 0.050(3) -0.007(3) 0.023(3) -0.002(2)
C6 0.058(3) 0.035(3) 0.060(3) -0.005(2) 0.019(3) 0.013(3)
C7 0.069(4) 0.035(3) 0.061(4) 0.003(3) 0.023(3) 0.007(3)
C8 0.048(3) 0.044(3) 0.048(3) -0.004(2) 0.019(2) 0.000(2)
C9 0.070(4) 0.060(4) 0.066(4) -0.026(3) 0.007(3) 0.005(3)
C10 0.049(3) 0.043(3) 0.040(3) 0.000(2) 0.016(2) 0.003(2)
C11 0.051(3) 0.039(3) 0.042(3) -0.001(2) 0.024(2) 0.000(2)
C12 0.052(3) 0.033(2) 0.051(3) 0.003(2) 0.027(2) 0.000(2)
C13 0.054(3) 0.040(3) 0.056(3) 0.003(2) 0.025(3) 0.006(2)
C14 0.068(4) 0.051(4) 0.074(4) 0.011(3) 0.039(3) 0.023(3)
C15 0.083(4) 0.030(3) 0.096(5) -0.007(3) 0.053(4) 0.004(3)
C16 0.066(4) 0.039(3) 0.054(3) 0.002(3) 0.031(3) -0.006(2)
C17 0.051(3) 0.069(4) 0.075(4) -0.003(3) 0.022(3) -0.008(3)
C18 0.061(4) 0.059(4) 0.099(5) -0.014(3) 0.052(4) -0.001(4)
C19 0.071(4) 0.066(4) 0.064(4) 0.002(3) 0.043(3) -0.004(3)
C20 0.056(3) 0.046(3) 0.059(4) 0.011(3) 0.017(3) -0.012(3)
C21 0.057(3) 0.051(3) 0.061(4) 0.010(3) 0.018(3) 0.007(3)

loop_
_atom_type_symbol
_atom_type_description
_atom_type_scat_dispersion_real
_atom_type_scat_dispersion_imag
_atom_type_scat_source
C C 0.0033 0.0016 'International Tables Vol C Tables 4.2.6.8 and 6.1.1.4'
H H 0.0000 0.0000 'International Tables Vol C Tables 4.2.6.8 and 6.1.1.4'
N N 0.0061 0.0033 'International Tables Vol C Tables 4.2.6.8 and 6.1.1.4'
O O 0.0106 0.0060 'International Tables Vol C Tables 4.2.6.8 and 6.1.1.4'
Fe Fe 0.3463 0.8444 'International Tables Vol C Tables 4.2.6.8 and 6.1.1.4'

loop_
_geom_angle_atom_site_label_1
_geom_angle_atom_site_label_2
_geom_angle_atom_site_label_3
_geom_angle
_geom_angle_publ_flag
C12 Fe1 C14 69.0(2) ?
C12 Fe1 C15 69.1(2) ?
C12 Fe1 C17 123.4(2) ?
C12 Fe1 C18 160.3(3) ?
C12 Fe1 C19 156.4(2) ?
C12 Fe1 C20 120.1(2) ?
C12 Fe1 C21 106.0(2) ?
C13 Fe1 C12 41.3(2) ?
C13 Fe1 C14 40.4(2) ?
C13 Fe1 C15 67.9(2) ?
C13 Fe1 C17 162.2(2) ?
C13 Fe1 C18 157.0(2) ?
C13 Fe1 C19 122.5(2) ?
C13 Fe1 C20 109.6(2) ?
C13 Fe1 C21 126.2(2) ?
C15 Fe1 C14 40.0(2) ?
C16 Fe1 C12 41.6(2) ?
C16 Fe1 C13 68.8(2) ?
C16 Fe1 C14 68.3(2) ?
C16 Fe1 C15 40.7(2) ?
C16 Fe1 C17 105.4(2) ?
C16 Fe1 C18 123.4(3) ?
C16 Fe1 C19 161.6(2) ?
C16 Fe1 C20 154.4(2) ?
C16 Fe1 C21 118.6(2) ?
C17 Fe1 C14 154.8(3) ?
C17 Fe1 C15 119.4(3) ?
C17 Fe1 C18 40.1(2) ?
C17 Fe1 C19 68.0(3) ?
C18 Fe1 C14 121.7(2) ?
C18 Fe1 C15 107.6(2) ?
C19 Fe1 C14 110.0(3) ?
C19 Fe1 C15 126.3(2) ?
C19 Fe1 C18 40.7(2) ?
C20 Fe1 C14 128.1(3) ?
C20 Fe1 C15 164.3(2) ?
C20 Fe1 C17 67.9(2) ?
C20 Fe1 C18 68.3(2) ?
C20 Fe1 C19 40.8(2) ?
C21 Fe1 C14 164.2(3) ?
C21 Fe1 C15 153.8(3) ?
C21 Fe1 C17 40.4(2) ?
C21 Fe1 C18 68.0(2) ?
C21 Fe1 C19 68.3(2) ?
C21 Fe1 C20 40.4(2) ?
C3 N1 C8 127.8(4) y
C3 N1 H1N 111.(3) ?
C8 N1 H1N 121.(3) ?
C2 C1 H1 120 ?
C6 C1 C2 119.9(5) ?
C1 C2 C3 120.5(5) ?
C2 C3 N1 119.2(5) ?
C4 C3 C2 121.0(5) ?
C4 C3 N1 119.8(4) ?
C3 C4 C5 117.9(5) ?
C3 C4 C7 122.6(4) ?
C5 C4 C7 119.5(4) ?
C6 C5 C4 120.7(5) ?
C1 C6 C5 120.1(5) ?
O2 C7 C4 114.1(4) y
O2 C7 H7A 109 ?
O2 C7 H7B 109 ?
C4 C7 H7A 109 ?
C4 C7 H7B 109 ?
N1 C8 C10 121.9(5) y
N1 C8 C9 118.1(5) y
C10 C8 C9 120.0(5) y
C8 C9 H9A 109 ?
C8 C9 H9B 109 ?
C8 C9 H9C 109 ?
C8 C10 C11 125.2(5) y
O1 C11 C10 122.4(4) y
O1 C11 C12 118.0(4) y
C10 C11 C12 119.6(4) y
C13 C12 C16 105.9(4) ?
C13 C12 C11 127.7(5) ?
C16 C12 C11 126.4(5) ?
C13 C12 Fe1 69.4(3) ?
C16 C12 Fe1 68.7(3) ?
C11 C12 Fe1 125.3(3) ?
C14 C13 C12 109.0(5) ?
C14 C13 Fe1 70.7(3) ?
C12 C13 Fe1 69.4(3) ?
C15 C14 C13 108.2(5) ?
C15 C14 Fe1 69.9(3) ?
C13 C14 Fe1 68.9(3) ?
C14 C15 C16 108.3(5) ?
C14 C15 Fe1 70.1(3) ?
C16 C15 Fe1 68.3(3) ?
C12 C16 H16 126 ?
C15 C16 C12 108.6(5) ?
C15 C16 Fe1 71.0(3) ?
C12 C16 Fe1 69.8(3) ?
C18 C17 C21 108.7(6) ?
C18 C17 Fe1 70.2(3) ?
C21 C17 Fe1 69.7(3) ?
C17 C18 C19 107.9(5) ?
C17 C18 Fe1 69.7(3) ?
C17 C18 H18 126 ?
C19 C18 Fe1 69.5(3) ?
C18 C19 C20 107.4(5) ?
C18 C19 Fe1 69.8(3) ?
C20 C19 Fe1 69.5(3) ?
C21 C20 C19 108.0(5) ?
C21 C20 Fe1 69.7(3) ?
C19 C20 Fe1 69.7(3) ?
C20 C21 C17 108.0(5) ?
C20 C21 Fe1 69.9(3) ?
C17 C21 Fe1 69.9(3) ?

loop_
_geom_bond_atom_site_label_1
_geom_bond_atom_site_label_2
_geom_bond_distance
_geom_bond_publ_flag
Fe1 C12 2.034(5) ?
Fe1 C13 2.034(5) ?
Fe1 C14 2.057(5) ?
Fe1 C15 2.054(6) ?
Fe1 C16 2.019(5) ?
Fe1 C17 2.040(6) ?
Fe1 C18 2.047(5) ?
Fe1 C19 2.043(5) ?
Fe1 C20 2.039(5) ?
Fe1 C21 2.037(6) ?
N1 C3 1.444(6) y
N1 C8 1.314(6) y
O1 C11 1.265(6) y
O2 C7 1.399(7) y
C1 C6 1.371(7) ?
C1 C2 1.377(7) ?
C2 C3 1.382(7) ?
C3 C4 1.380(7) ?
C4 C5 1.410(7) ?
C4 C7 1.514(7) ?
C5 C6 1.384(7) ?
C8 C9 1.507(7) y
C8 C10 1.372(7) y
C10 C11 1.406(7) y
C11 C12 1.472(7) y
C12 C13 1.433(7) ?
C12 C16 1.438(7) ?
C13 C14 1.412(7) ?
C14 C15 1.407(9) ?
C15 C16 1.416(8) ?
C17 C18 1.401(9) ?
C17 C21 1.409(8) ?
C18 C19 1.423(9) ?
C19 C20 1.423(8) ?
C20 C21 1.407(7) ?
C1 H1 0.9300 ?
C2 H2 0.9300 ?
C5 H5 0.9300 ?
C6 H6 0.9300 ?
C7 H7A 0.9700 ?
C7 H7B 0.9700 ?
C9 H9A 0.9600 ?
C9 H9B 0.9600 ?
C9 H9C 0.9600 ?
C13 H13 0.9300 ?
C14 H14 0.9300 ?
C15 H15 0.9300 ?
C16 H16 0.9300 ?
C17 H17 0.9300 ?
C18 H18 0.9300 ?
C19 H19 0.9300 ?
C20 H20 0.9300 ?
C21 H21 0.9300 ?
O2 H2O 0.85(4) ?
N1 H1N 0.85(4) ?

loop_
_geom_hbond_atom_site_label_D
_geom_hbond_atom_site_label_H
_geom_hbond_atom_site_label_A
_geom_hbond_site_symmetry_A
_geom_hbond_distance_DH
_geom_hbond_distance_HA
_geom_hbond_distance_DA
_geom_hbond_angle_DHA
_geom_hbond_publ_flag
N1 H1n O1 . 0.85(4) 2.06(4) 2.684(6) 130(4) yes
O2 H2o O1 3_666 0.85(4) 1.97(4) 2.814(7) 172(7) yes
C7 H7a N1 . 0.97 2.53 2.913(8) 103 no
